data_7233778
loop_
_publ_author_name
'Chengmin Ji'
'Zhihua Sun'
'Shu-Quan Zhang'
'Tianliang Chen'
'Pan Zhou'
'Yuanyuan Tang'
'Sangen Zhao'
'Junhua Luo'

_publ_section_title
;
 Switchable dielectric behaviour associated with above room-temperature
 phase transition in N-isopropylbenzylammonium dichloroacetate (N-IPBADC)
;
_journal_name_full 'Journal of Materials Chemistry C'
_journal_page_first 6134
_journal_page_last 6139
_journal_paper_doi 10.1039/C4TC00613E
_journal_volume 2
_journal_year 2014
_chemical_formula_moiety 'C10 H16 N, C2 H Cl2 O2'
_chemical_formula_sum 'C12 H17 Cl2 N O2'
_chemical_formula_weight 278.17
_chemical_name_common 'N-Isopropylbenzylammonium Dichloroacetate'
_space_group_IT_number 14
_space_group_name_Hall '-P 2ybc'
_space_group_name_H-M_alt 'P 1 21/c 1'
_symmetry_space_group_name_H-M 'P 1 21/c 1'
_atom_sites_solution_hydrogens geom
_atom_sites_solution_primary direct
_atom_sites_solution_secondary difmap
_cell_angle_alpha 90.00
_cell_angle_beta 105.825(13)
_cell_angle_gamma 90.00
_cell_formula_units_Z 4
_cell_length_a 9.700(8)
_cell_length_b 8.569(6)
_cell_length_c 17.378(14)
_cell_measurement_temperature 293(2)
_cell_volume 1389.7(19)
_computing_structure_refinement 'SHELXL-97 (Sheldrick, 1997)'
_computing_structure_solution 'SHELXS-97 (Sheldrick, 1990)'
_diffrn_ambient_temperature 293(2)
_diffrn_measured_fraction_theta_full 0.991
_diffrn_measured_fraction_theta_max 0.991
_diffrn_radiation_monochromator graphite
_diffrn_radiation_source 'fine-focus sealed tube'
_diffrn_radiation_type MoK\a
_diffrn_radiation_wavelength 0.71073
_diffrn_reflns_av_R_equivalents 0.0257
_diffrn_reflns_av_sigmaI/netI 0.0283
_diffrn_reflns_limit_h_max 12
_diffrn_reflns_limit_h_min -12
_diffrn_reflns_limit_k_max 11
_diffrn_reflns_limit_k_min -10
_diffrn_reflns_limit_l_max 22
_diffrn_reflns_limit_l_min -22
_diffrn_reflns_number 10400
_diffrn_reflns_theta_full 27.50
_diffrn_reflns_theta_max 27.50
_diffrn_reflns_theta_min 2.67
_exptl_absorpt_coefficient_mu 0.457
_exptl_absorpt_correction_T_max 0.913
_exptl_absorpt_correction_T_min 0.872
_exptl_absorpt_correction_type multi-scan
_exptl_absorpt_process_details 'CrystalClear (Rigaku Inc., 2008)'
_exptl_crystal_colour colourless
_exptl_crystal_density_diffrn 1.329
_exptl_crystal_density_method 'not measured'
_exptl_crystal_description block
_exptl_crystal_F_000 584.0
_exptl_crystal_size_max 0.30
_exptl_crystal_size_mid 0.25
_exptl_crystal_size_min 0.20
_refine_diff_density_max 0.549
_refine_diff_density_min -0.339
_refine_diff_density_rms 0.047
_refine_ls_extinction_method none
_refine_ls_goodness_of_fit_ref 1.086
_refine_ls_hydrogen_treatment mixed
_refine_ls_matrix_type full
_refine_ls_number_parameters 156
_refine_ls_number_reflns 3168
_refine_ls_number_restraints 0
_refine_ls_restrained_S_all 1.086
_refine_ls_R_factor_all 0.0722
_refine_ls_R_factor_gt 0.0562
_refine_ls_shift/su_max 0.000
_refine_ls_shift/su_mean 0.000
_refine_ls_structure_factor_coef Fsqd
_refine_ls_weighting_details 'calc w=1/[\s^2^(Fo^2^)+(0.0794P)^2^+0.5512P] where P=(Fo^2^+2Fc^2^)/3'
_refine_ls_weighting_scheme calc
_refine_ls_wR_factor_gt 0.1507
_refine_ls_wR_factor_ref 0.1688
_reflns_number_gt 2453
_reflns_number_total 3196
_reflns_threshold_expression >2sigma(I)
_cod_data_source_file 1000001.cif
_cod_data_source_block PCOD1000001
_cod_original_cell_volume 1389.7(18)
_cod_original_sg_symbol_H-M 'P 21/c'
_cod_database_code 7233778

loop_
_symmetry_equiv_pos_as_xyz
'x, y, z'
'-x, y+1/2, -z+1/2'
'-x, -y, -z'
'x, -y-1/2, z-1/2'

loop_
_atom_site_label
_atom_site_type_symbol
_atom_site_fract_x
_atom_site_fract_y
_atom_site_fract_z
_atom_site_U_iso_or_equiv
_atom_site_adp_type
_atom_site_occupancy
_atom_site_symmetry_multiplicity
_atom_site_calc_flag
_atom_site_refinement_flags
_atom_site_disorder_assembly
_atom_site_disorder_group
Cl2 Cl 0.12596(9) 0.33616(9) 0.01023(5) 0.0777(3) Uani 1 1 d . . .
Cl1 Cl 0.18982(9) 0.01133(9) -0.00728(5) 0.0773(3) Uani 1 1 d . . .
N1 N -0.44732(18) 0.2413(2) -0.19703(11) 0.0413(4) Uani 1 1 d . . .
H8A H -0.4215 0.1450 -0.1743 0.050 Uiso 1 1 calc R . .
H8B H -0.4996 0.2253 -0.2492 0.050 Uiso 1 1 calc R . .
O2 O 0.3734(2) 0.31438(19) 0.14721(12) 0.0694(6) Uani 1 1 d . . .
C12 C 0.3376(2) 0.1827(3) 0.12300(14) 0.0460(5) Uani 1 1 d . . .
O1 O 0.4023(2) 0.0615(2) 0.14665(13) 0.0716(6) Uani 1 1 d . . .
C6 C -0.2254(2) 0.2383(3) -0.24039(14) 0.0455(5) Uani 1 1 d . . .
C7 C -0.3146(3) 0.3285(3) -0.19726(18) 0.0567(6) Uani 1 1 d . . .
H7A H -0.2578 0.3480 -0.1415 0.068 Uiso 1 1 calc R . .
H7B H -0.3408 0.4308 -0.2237 0.068 Uiso 1 1 calc R . .
C11 C 0.1902(3) 0.1633(3) 0.06156(14) 0.0506(6) Uani 1 1 d . . .
H12 H 0.1207 0.1330 0.0922 0.061 Uiso 1 1 calc R . .
C1 C -0.1107(3) 0.1509(3) -0.19767(15) 0.0542(6) Uani 1 1 d . . .
H1 H -0.0885 0.1477 -0.1410 0.065 Uiso 1 1 calc R . .
C8 C -0.5420(3) 0.3203(3) -0.15309(16) 0.0531(6) Uani 1 1 d . . .
H11 H -0.5619 0.4290 -0.1741 0.064 Uiso 1 1 calc R . .
C2 C -0.0279(3) 0.0685(3) -0.23638(17) 0.0646(7) Uani 1 1 d . . .
H2 H 0.0504 0.0079 -0.2063 0.078 Uiso 1 1 calc R . .
C5 C -0.2553(3) 0.2422(3) -0.32272(15) 0.0568(6) Uani 1 1 d . . .
H5 H -0.3343 0.3015 -0.3530 0.068 Uiso 1 1 calc R . .
C10 C -0.6817(3) 0.2323(4) -0.1711(2) 0.0736(8) Uani 1 1 d . . .
H10A H -0.6638 0.1250 -0.1514 0.110 Uiso 1 1 calc R . .
H10B H -0.7256 0.2310 -0.2290 0.110 Uiso 1 1 calc R . .
H10C H -0.7465 0.2838 -0.1445 0.110 Uiso 1 1 calc R . .
C3 C -0.0578(3) 0.0733(4) -0.31780(19) 0.0675(7) Uani 1 1 d . . .
H3 H -0.0003 0.0163 -0.3443 0.081 Uiso 1 1 calc R . .
C4 C -0.1710(3) 0.1604(4) -0.36125(18) 0.0670(7) Uani 1 1 d . . .
H4 H -0.1913 0.1645 -0.4179 0.080 Uiso 1 1 calc R . .
C9 C -0.4693(4) 0.3286(4) -0.0657(2) 0.0825(10) Uani 1 1 d . . .
H9A H -0.4433 0.2232 -0.0449 0.124 Uiso 1 1 calc R . .
H9B H -0.5343 0.3757 -0.0379 0.124 Uiso 1 1 calc R . .
H9C H -0.3826 0.3925 -0.0569 0.124 Uiso 1 1 calc R . .

loop_
_atom_site_aniso_label
_atom_site_aniso_U_11
_atom_site_aniso_U_22
_atom_site_aniso_U_33
_atom_site_aniso_U_23
_atom_site_aniso_U_13
_atom_site_aniso_U_12
Cl2 0.0827(5) 0.0649(5) 0.0704(5) 0.0135(3) -0.0048(4) 0.0198(4)
Cl1 0.0851(5) 0.0668(5) 0.0692(5) -0.0232(3) 0.0029(4) 0.0004(4)
N1 0.0411(9) 0.0313(9) 0.0487(9) -0.0005(7) 0.0074(7) 0.0023(7)
O2 0.0760(12) 0.0388(9) 0.0753(12) -0.0086(8) -0.0104(10) 0.0002(8)
C12 0.0495(12) 0.0369(12) 0.0473(12) 0.0049(9) 0.0056(9) 0.0018(9)
O1 0.0710(12) 0.0400(9) 0.0855(13) 0.0104(9) -0.0100(10) 0.0070(8)
C6 0.0375(10) 0.0375(11) 0.0594(13) -0.0028(10) 0.0095(9) -0.0056(9)
C7 0.0516(13) 0.0414(13) 0.0784(17) -0.0117(11) 0.0200(12) -0.0081(10)
C11 0.0534(13) 0.0451(13) 0.0494(12) 0.0010(10) 0.0075(10) 0.0010(10)
C1 0.0471(12) 0.0583(15) 0.0534(13) 0.0036(11) 0.0075(10) -0.0017(11)
C8 0.0560(14) 0.0376(12) 0.0681(16) -0.0018(10) 0.0210(12) 0.0074(10)
C2 0.0474(14) 0.0682(18) 0.0749(18) 0.0089(14) 0.0109(12) 0.0132(13)
C5 0.0518(13) 0.0511(14) 0.0612(15) 0.0041(12) 0.0049(11) 0.0040(11)
C10 0.0591(16) 0.081(2) 0.087(2) -0.0059(17) 0.0313(15) -0.0008(15)
C3 0.0611(16) 0.0648(17) 0.0813(19) -0.0066(15) 0.0274(14) 0.0076(13)
C4 0.0720(17) 0.0718(18) 0.0551(15) -0.0022(13) 0.0136(13) -0.0018(14)
C9 0.089(2) 0.091(2) 0.0706(19) -0.0272(16) 0.0273(17) 0.0012(18)

loop_
_atom_type_symbol
_atom_type_description
_atom_type_scat_dispersion_real
_atom_type_scat_dispersion_imag
_atom_type_scat_source
C C 0.0033 0.0016 'International Tables Vol C Tables 4.2.6.8 and 6.1.1.4'
H H 0.0000 0.0000 'International Tables Vol C Tables 4.2.6.8 and 6.1.1.4'
N N 0.0061 0.0033 'International Tables Vol C Tables 4.2.6.8 and 6.1.1.4'
O O 0.0106 0.0060 'International Tables Vol C Tables 4.2.6.8 and 6.1.1.4'
Cl Cl 0.1484 0.1585 'International Tables Vol C Tables 4.2.6.8 and 6.1.1.4'

loop_
_geom_angle_atom_site_label_1
_geom_angle_atom_site_label_2
_geom_angle_atom_site_label_3
_geom_angle
_geom_angle_site_symmetry_1
_geom_angle_site_symmetry_3
C7 N1 C8 115.03(18) . .
C7 N1 H8A 108.5 . .
C8 N1 H8A 108.5 . .
C7 N1 H8B 108.5 . .
C8 N1 H8B 108.5 . .
H8A N1 H8B 107.5 . .
O2 C12 O1 126.6(2) . .
O2 C12 C11 117.4(2) . .
O1 C12 C11 115.7(2) . .
C1 C6 C5 118.8(2) . .
C1 C6 C7 120.0(2) . .
C5 C6 C7 121.2(2) . .
N1 C7 C6 110.99(19) . .
N1 C7 H7A 109.4 . .
C6 C7 H7A 109.4 . .
N1 C7 H7B 109.4 . .
C6 C7 H7B 109.4 . .
H7A C7 H7B 108.0 . .
C12 C11 Cl2 113.25(16) . .
C12 C11 Cl1 112.24(17) . .
Cl2 C11 Cl1 110.07(15) . .
C12 C11 H12 107.0 . .
Cl2 C11 H12 107.0 . .
Cl1 C11 H12 107.0 . .
C6 C1 C2 120.6(2) . .
C6 C1 H1 119.7 . .
C2 C1 H1 119.7 . .
C9 C8 N1 110.7(2) . .
C9 C8 C10 112.6(3) . .
N1 C8 C10 108.0(2) . .
C9 C8 H11 108.5 . .
N1 C8 H11 108.5 . .
C10 C8 H11 108.5 . .
C3 C2 C1 120.3(2) . .
C3 C2 H2 119.9 . .
C1 C2 H2 119.9 . .
C6 C5 C4 120.3(2) . .
C6 C5 H5 119.8 . .
C4 C5 H5 119.8 . .
C8 C10 H10A 109.5 . .
C8 C10 H10B 109.5 . .
H10A C10 H10B 109.5 . .
C8 C10 H10C 109.5 . .
H10A C10 H10C 109.5 . .
H10B C10 H10C 109.5 . .
C2 C3 C4 119.9(3) . .
C2 C3 H3 120.0 . .
C4 C3 H3 120.0 . .
C3 C4 C5 120.0(3) . .
C3 C4 H4 120.0 . .
C5 C4 H4 120.0 . .
C8 C9 H9A 109.5 . .
C8 C9 H9B 109.5 . .
H9A C9 H9B 109.5 . .
C8 C9 H9C 109.5 . .
H9A C9 H9C 109.5 . .
H9B C9 H9C 109.5 . .

loop_
_geom_bond_atom_site_label_1
_geom_bond_atom_site_label_2
_geom_bond_distance
_geom_bond_site_symmetry_2
Cl2 C11 1.754(3) .
Cl1 C11 1.767(3) .
N1 C7 1.490(3) .
N1 C8 1.506(3) .
N1 H8A 0.9200 .
N1 H8B 0.9200 .
O2 C12 1.221(3) .
C12 O1 1.225(3) .
C12 C11 1.542(3) .
C6 C1 1.378(3) .
C6 C5 1.381(4) .
C6 C7 1.504(3) .
C7 H7A 0.9900 .
C7 H7B 0.9900 .
C11 H12 1.0000 .
C1 C2 1.375(4) .
C1 H1 0.9500 .
C8 C9 1.492(4) .
C8 C10 1.507(4) .
C8 H11 1.0000 .
C2 C3 1.365(4) .
C2 H2 0.9500 .
C5 C4 1.381(4) .
C5 H5 0.9500 .
C10 H10A 0.9800 .
C10 H10B 0.9800 .
C10 H10C 0.9800 .
C3 C4 1.371(4) .
C3 H3 0.9500 .
C4 H4 0.9500 .
C9 H9A 0.9800 .
C9 H9B 0.9800 .
C9 H9C 0.9800 .

loop_
_geom_torsion_atom_site_label_1
_geom_torsion_atom_site_label_2
_geom_torsion_atom_site_label_3
_geom_torsion_atom_site_label_4
_geom_torsion
_geom_torsion_site_symmetry_1
_geom_torsion_site_symmetry_2
_geom_torsion_site_symmetry_3
_geom_torsion_site_symmetry_4
C8 N1 C7 C6 178.3(2) . . . .
C1 C6 C7 N1 -98.4(3) . . . .
C5 C6 C7 N1 82.2(3) . . . .
O2 C12 C11 Cl2 21.4(3) . . . .
O1 C12 C11 Cl2 -163.6(2) . . . .
O2 C12 C11 Cl1 146.8(2) . . . .
O1 C12 C11 Cl1 -38.2(3) . . . .
C5 C6 C1 C2 -0.4(4) . . . .
C7 C6 C1 C2 -179.7(2) . . . .
C7 N1 C8 C9 -66.3(3) . . . .
C7 N1 C8 C10 170.0(2) . . . .
C6 C1 C2 C3 0.6(4) . . . .
C1 C6 C5 C4 -0.3(4) . . . .
C7 C6 C5 C4 179.0(2) . . . .
C1 C2 C3 C4 -0.1(5) . . . .
C2 C3 C4 C5 -0.5(5) . . . .
C6 C5 C4 C3 0.8(4) . . . .
